data_1533427
loop_
_publ_author_name
'Gottlieb, U.'
'Sulpice, A.'
'Lambert-Andron, B.'
'Laborde, O.'

_publ_section_title
;
 Magnetic properties of single crystalline Mn4 Si7
;
_journal_name_full 'Journal of Alloys Compd.'
_journal_page_first 13
_journal_page_last 18
_journal_volume 361
_journal_year 2003
_chemical_formula_sum 'Mn4 Si7'
_space_group_IT_number 116
_symmetry_space_group_name_Hall 'P -4 -2c'
_symmetry_space_group_name_H-M 'P -4 c 2'
_cell_angle_alpha 90
_cell_angle_beta 90
_cell_angle_gamma 90
_cell_formula_units_Z 4
_cell_length_a 5.5259
_cell_length_b 5.5259
_cell_length_c 17.5156
_cell_volume 534.849
_citation_journal_id_ASTM JALCEU
_cod_data_source_file Gottlieb_JALCEU_2003_106.cif
_cod_data_source_block Mn4Si7
_cod_original_cell_volume 534.8488
_cod_database_code 1533427

loop_
_symmetry_equiv_pos_as_xyz
x,y,z
y,-x,-z
-x,-y,z
-y,x,-z
-x,y,z+1/2
y,x,-z+1/2
x,-y,z+1/2
-y,-x,-z+1/2

loop_
_atom_site_label
_atom_site_type_symbol
_atom_site_fract_x
_atom_site_fract_y
_atom_site_fract_z
_atom_site_occupancy
_atom_site_U_iso_or_equiv
Si1 Si 0.15715 0.2015 0.11253 1 0.0
Mn1 Mn 0 0 0 1 0.0
Si2 Si 0.3227 0.84419 0.18189 1 0.0
Mn3 Mn 0.5 0.5 0.12939 1 0.0
Mn5 Mn 0 0 0.25 1 0.0
Mn2 Mn 0.5 0 0.06508 1 0.0
Mn4 Mn 0 0.5 0.19137 1 0.0
Si4 Si 0.34518 0.2274 -0.038 1 0.0
Si3 Si 0.3313 0.3313 0.25 1 0.0
